data_2013730
loop_
_publ_author_name
'Natalya Fridman'
'Moshe Kapon'
'Menahem Kaftory'

_publ_section_title
;
 Two dimorphs of 5-methylsulfanyl-1<i>H</i>-tetrazole
;
_journal_issue 1
_journal_name_full 'Acta Crystallographica Section C'
_journal_page_first o47
_journal_page_last o49
_journal_paper_doi 10.1107/S0108270103022704
_journal_volume 60
_journal_year 2004
_chemical_formula_iupac 'C2 H4 N4 S'
_chemical_formula_moiety 'C2 H4 N4 S'
_chemical_formula_sum 'C2 H4 N4 S'
_chemical_formula_weight 116.15
_chemical_name_systematic
;
5-Methylsulfanyl-1H-tetrazole (\b-form)
;
_space_group_IT_number 57
_symmetry_cell_setting orthorhombic
_symmetry_space_group_name_Hall '-P 2c 2b'
_symmetry_space_group_name_H-M 'P b c m'
_atom_sites_solution_hydrogens geom
_atom_sites_solution_primary direct
_atom_sites_solution_secondary difmap
_audit_creation_method SHELXL-97
_cell_angle_alpha 90.00
_cell_angle_beta 90.00
_cell_angle_gamma 90.00
_cell_formula_units_Z 4
_cell_length_a 7.714(2)
_cell_length_b 9.833(2)
_cell_length_c 6.6790(10)
_cell_measurement_reflns_used 827
_cell_measurement_temperature 293(2)
_cell_measurement_theta_max 25.01
_cell_measurement_theta_min 2.64
_cell_volume 506.61(18)
_computing_cell_refinement 'Denzo SMN (Otwinowski & Minor 1997)'
_computing_data_collection 'Collect (Nonius, 2000)'
_computing_data_reduction 'Denzo SMN'
_computing_molecular_graphics 'Ortep-3 for Windows (Farrugia, 1997)'
_computing_structure_refinement 'SHELXL97 (Sheldrick, 1997)'
_computing_structure_solution 'SHELXS97 (Sheldrick, 1997)'
_diffrn_ambient_temperature 293(2)
_diffrn_detector_area_resol_mean 95
_diffrn_measured_fraction_theta_full 0.998
_diffrn_measured_fraction_theta_max 0.998
_diffrn_measurement_device_type 'Nonius KappaCCD'
_diffrn_measurement_method '\f scan'
_diffrn_radiation_monochromator graphite
_diffrn_radiation_source 'fine-focus sealed tube'
_diffrn_radiation_type MoK\a
_diffrn_radiation_wavelength 0.71073
_diffrn_reflns_av_R_equivalents 0.0242
_diffrn_reflns_av_sigmaI/netI 0.0470
_diffrn_reflns_limit_h_max 9
_diffrn_reflns_limit_h_min -9
_diffrn_reflns_limit_k_max 11
_diffrn_reflns_limit_k_min -11
_diffrn_reflns_limit_l_max 7
_diffrn_reflns_limit_l_min -7
_diffrn_reflns_number 827
_diffrn_reflns_theta_full 25.01
_diffrn_reflns_theta_max 25.01
_diffrn_reflns_theta_min 2.64
_diffrn_standards_decay_% none
_diffrn_standards_number none
_exptl_absorpt_coefficient_mu 0.502
_exptl_absorpt_correction_type none
_exptl_absorpt_process_details none
_exptl_crystal_colour colorless
_exptl_crystal_density_diffrn 1.523
_exptl_crystal_density_method 'not measured'
_exptl_crystal_description plate
_exptl_crystal_F_000 240
_exptl_crystal_size_max 0.36
_exptl_crystal_size_mid 0.21
_exptl_crystal_size_min 0.15
_refine_diff_density_max 0.130
_refine_diff_density_min -0.227
_refine_ls_extinction_method none
_refine_ls_goodness_of_fit_ref 0.953
_refine_ls_hydrogen_treatment constr
_refine_ls_matrix_type full
_refine_ls_number_parameters 45
_refine_ls_number_reflns 484
_refine_ls_number_restraints 0
_refine_ls_restrained_S_all 0.953
_refine_ls_R_factor_all 0.0481
_refine_ls_R_factor_gt 0.0311
_refine_ls_shift/su_max 0.000
_refine_ls_shift/su_mean 0.000
_refine_ls_structure_factor_coef Fsqd
_refine_ls_weighting_details 'calc w=1/[\s^2^(Fo^2^)+(0.0337P)^2^] where P=(Fo^2^+2Fc^2^)/3'
_refine_ls_weighting_scheme calc
_refine_ls_wR_factor_gt 0.0654
_refine_ls_wR_factor_ref 0.0668
_reflns_number_gt 336
_reflns_number_total 484
_reflns_threshold_expression I>2\s(I)
_cod_data_source_file av1152.cif
_cod_data_source_block Ib
_cod_database_code 2013730
_cod_database_fobs_code 2013730

loop_
_symmetry_equiv_pos_as_xyz
'x, y, z'
'-x, -y, z+1/2'
'x, -y+1/2, -z'
'-x, y+1/2, -z+1/2'
'-x, -y, -z'
'x, y, -z-1/2'
'-x, y-1/2, z'
'x, -y-1/2, z-1/2'

loop_
_atom_site_label
_atom_site_fract_x
_atom_site_fract_y
_atom_site_fract_z
_atom_site_U_iso_or_equiv
_atom_site_adp_type
_atom_site_calc_flag
_atom_site_refinement_flags
_atom_site_occupancy
_atom_site_disorder_assembly
_atom_site_disorder_group
_atom_site_type_symbol
S1 0.31157(10) 0.11585(7) 0.2500 0.0650(3) Uani d S 1 . . S
N1 -0.0301(3) 0.1820(2) 0.2500 0.0511(6) Uani d S 1 . . N
H1N -0.0106 0.2681 0.2500 0.077 Uiso calc SPR 0.79(3) . . H
N2 -0.1892(3) 0.1228(2) 0.2500 0.0594(7) Uani d S 1 . . N
N3 -0.1628(2) -0.0058(2) 0.2500 0.0534(6) Uani d S 1 . . N
N4 0.0101(3) -0.0341(2) 0.2500 0.0457(6) Uani d S 1 . . N
H4N 0.0569 -0.1134 0.2500 0.069 Uiso calc SPR 0.21(3) . . H
C1 0.0922(3) 0.0843(2) 0.2500 0.0431(7) Uani d S 1 . . C
C2 0.3906(3) -0.0567(3) 0.2500 0.0676(9) Uani d S 1 . . C
H2A 0.3424 -0.1049 0.3620 0.101 Uiso calc PR 0.50 . . H
H2B 0.5147 -0.0563 0.2601 0.101 Uiso calc PR 0.50 . . H
H2C 0.3567 -0.1009 0.1279 0.101 Uiso calc PR 0.50 . . H

loop_
_atom_site_aniso_label
_atom_site_aniso_U_11
_atom_site_aniso_U_22
_atom_site_aniso_U_33
_atom_site_aniso_U_12
_atom_site_aniso_U_13
_atom_site_aniso_U_23
S1 0.0545(5) 0.0526(5) 0.0880(7) -0.0172(3) 0.000 0.000
N1 0.0585(14) 0.0334(12) 0.0613(16) -0.0031(11) 0.000 0.000
N2 0.0551(15) 0.0414(16) 0.0818(18) 0.0058(10) 0.000 0.000
N3 0.0424(14) 0.0444(16) 0.0733(18) -0.0011(10) 0.000 0.000
N4 0.0479(12) 0.0320(14) 0.0571(16) -0.0033(9) 0.000 0.000
C1 0.0526(15) 0.0325(14) 0.0441(18) -0.0048(13) 0.000 0.000
C2 0.0416(15) 0.067(2) 0.094(3) 0.0018(13) 0.000 0.000

loop_
_atom_type_symbol
_atom_type_description
_atom_type_scat_dispersion_real
_atom_type_scat_dispersion_imag
_atom_type_scat_source
S S 0.1246 0.1234 'International Tables Vol C Tables 4.2.6.8 and 6.1.1.4'
C C 0.0033 0.0016 'International Tables Vol C Tables 4.2.6.8 and 6.1.1.4'
H H 0.0000 0.0000 'International Tables Vol C Tables 4.2.6.8 and 6.1.1.4'
N N 0.0061 0.0033 'International Tables Vol C Tables 4.2.6.8 and 6.1.1.4'

loop_
_geom_angle_atom_site_label_1
_geom_angle_atom_site_label_2
_geom_angle_atom_site_label_3
_geom_angle
C1 S1 C2 99.37(11)
C1 N1 N2 109.1(2)
C1 N1 H1N 125.4
N2 N1 H1N 125.4
N3 N2 N1 106.2(2)
N2 N3 N4 110.9(2)
C1 N4 N3 106.78(19)
C1 N4 H4N 126.6
N3 N4 H4N 126.6
N4 C1 N1 107.0(2)
N4 C1 S1 129.0(2)
N1 C1 S1 124.09(19)
S1 C2 H2A 109.5
S1 C2 H2B 109.5
H2A C2 H2B 109.5
S1 C2 H2C 109.5
H2A C2 H2C 109.5
H2B C2 H2C 109.5

loop_
_geom_bond_atom_site_label_1
_geom_bond_atom_site_label_2
_geom_bond_site_symmetry_2
_geom_bond_distance
_geom_bond_publ_flag
S1 C1 . 1.721(2) ?
S1 C2 . 1.803(3) ?
N1 C1 . 1.346(3) ?
N1 N2 . 1.358(3) ?
N1 H1N . 0.8600 ?
N2 N3 . 1.281(3) ?
N3 N4 . 1.363(3) ?
N4 C1 . 1.325(3) ?
N4 H4N . 0.8600 ?
C2 H2A . 0.9600 ?
C2 H2B . 0.9600 ?
C2 H2C . 0.9600 ?

loop_
_geom_torsion_atom_site_label_1
_geom_torsion_atom_site_label_2
_geom_torsion_atom_site_label_3
_geom_torsion_atom_site_label_4
_geom_torsion
C1 N1 N2 N3 0.0
N1 N2 N3 N4 0.0
N2 N3 N4 C1 0.0
N3 N4 C1 N1 0.0
N3 N4 C1 S1 180.0
N2 N1 C1 N4 0.0
N2 N1 C1 S1 180.0
C2 S1 C1 N4 0.0
C2 S1 C1 N1 180.0
